data_2010052
loop_
_publ_author_name
'Wong, W.-T.'
'Che, C.-M.'

_publ_section_title
;Sodium
 <i>trans</i>-dicyano[<i>N</i>,<i>N</i>'-1,2-phenylenebis(2-pyridinecarboxamido)]cobaltate(III)
;
_journal_issue 9
_journal_name_full 'Acta Crystallographica Section C'
_journal_page_first 1407
_journal_page_last 1409
_journal_paper_doi 10.1107/S0108270194002076
_journal_volume 50
_journal_year 1994
_chemical_formula_moiety 'C20 H12 Co1 N6 Na1 O2'
_chemical_formula_sum 'C20 H12 Co N6 Na O2'
_chemical_formula_weight 450.28
_space_group_IT_number 14
_symmetry_cell_setting monoclinic
_symmetry_space_group_name_Hall '-P 2yn'
_symmetry_space_group_name_H-M 'P 1 21/n 1'
_atom_type_scat_source IntTabIV
_cell_angle_alpha 90.
_cell_angle_beta 101.670(10)
_cell_angle_gamma 90.
_cell_formula_units_Z 4
_cell_length_a 8.9870(10)
_cell_length_b 14.090(3)
_cell_length_c 15.543(2)
_cell_measurement_reflns_used 25
_cell_measurement_temperature 292
_cell_measurement_theta_max 22
_cell_measurement_theta_min 10
_cell_volume 1927.5(5)
_diffrn_measurement_device 'Enraf-Nonius CAD-4'
_diffrn_measurement_method \w-2\q
_diffrn_radiation_type MoK\a
_diffrn_radiation_wavelength 0.71073
_diffrn_reflns_av_R_equivalents 0.034
_diffrn_reflns_limit_h_max 11
_diffrn_reflns_limit_h_min -11
_diffrn_reflns_limit_k_max 17
_diffrn_reflns_limit_k_min 0
_diffrn_reflns_limit_l_max 18
_diffrn_reflns_limit_l_min -18
_diffrn_reflns_number 7878
_diffrn_reflns_theta_max 26
_diffrn_standards_decay_% 2
_diffrn_standards_interval_time 120
_diffrn_standards_number 3
_exptl_absorpt_coefficient_mu 0.94
_exptl_absorpt_correction_T_max 0.999
_exptl_absorpt_correction_T_min 0.956
_exptl_absorpt_correction_type empirical
_exptl_crystal_colour violet
_exptl_crystal_density_diffrn 1.55
_exptl_crystal_density_meas 1.55
_exptl_crystal_description parallelepiped
_exptl_crystal_size_max 0.22
_exptl_crystal_size_mid 0.21
_exptl_crystal_size_min 0.14
_refine_diff_density_max 0.38
_refine_diff_density_min -0.20
_refine_ls_goodness_of_fit_obs 0.956
_refine_ls_hydrogen_treatment noref
_refine_ls_number_parameters 272
_refine_ls_number_reflns 2995
_refine_ls_R_factor_obs 0.024
_refine_ls_shift/esd_max 0.03
_refine_ls_structure_factor_coef F
_refine_ls_weighting_details 'w = 4F~o~^2^/[\s^2^(F~o~^2^)+(0.04F~o~^2^)^2^]'
_refine_ls_weighting_scheme calc
_refine_ls_wR_factor_obs 0.036
_reflns_number_observed 2995
_reflns_number_total 3952
_reflns_observed_criterion F~o~>3\s(F~o~)
_cod_data_source_file mu1091.cif
_cod_data_source_block mu1091_structure_1_of_1
_cod_depositor_comments
;
The following automatic conversions were performed:

'_refine_ls_weighting_scheme' value
'4F~o~^2^/[\s^2^(F~o~^2^)+(0.04F~o~^2^)^2^]' was changed to 'calc'.
New tag '_refine_ls_weighting_details' was created. The value of the
new tag was set to 'w = 4F~o~^2^/[\s^2^(F~o~^2^)+(0.04F~o~^2^)^2^]'.

Automatic conversion script
Id: cif_fix_values 3143 2015-03-26 13:38:13Z robertas 
;
_cod_original_cell_volume 1927.8(5)
_cod_original_sg_symbol_H-M 'P 21/n'
_cod_original_formula_sum 'C20 H12 Co1 N6 Na1 O2'
_cod_database_code 2010052

loop_
_symmetry_equiv_pos_as_xyz
x,y,z
-x,-y,-z
1/2+x,1/2-y,1/2+z
-1/2-x,-1/2+y,-1/2-z

loop_
_atom_site_label
_atom_site_fract_x
_atom_site_fract_y
_atom_site_fract_z
Co -.05782(2) .23048(2) .217490(10)
Na .07221(8) .17037(5) -.07731(5)
O(1) -.1471(2) -.03240(10) .12970(10)
O(2) .3238(2) .29810(10) .38650(10)
N(1) .1163(2) .21680(10) .30812(9)
N(2) -.0106(2) .36690(10) .23530(10)
N(3) -.2396(2) .21340(10) .12331(9)
N(4) -.0620(2) .09630(10) .21929(9)
N(5) -.2730(2) .24210(10) .34600(10)
N(6) .1312(2) .20990(10) .07460(10)
C(1) .0486(2) .05540(10) .28610(10)
C(2) .0624(2) -.0408(2) .30670(10)
C(3) .1761(3) -.0694(2) .3764(2)
C(4) .2730(3) -.0042(2) .4246(2)
C(5) .2605(2) .0919(2) .40530(10)
C(6) .1472(2) .12280(10) .33520(10)
C(7) .1989(2) .2934(2) .33460(10)
C(8) .1202(2) .38080(10) .29510(10)
C(9) .1734(3) .4713(2) .31980(10)
C(10) .0916(3) .5486(2) .2837(2)
C(11) -.0404(3) .5353(2) .2229(2)
C(12) -.0878(3) .4435(2) .1999(2)
C(13) -.3447(2) .2754(2) .08350(10)
C(14) -.4655(2) .2492(2) .01780(10)
C(15) -.4786(2) .1566(2) -.00930(10)
C(16) -.3714(2) .0914(2) .03120(10)
C(17) -.2562(2) .12120(10) .09830(10)
C(18) -.1468(2) .05270(10) .15080(10)
C(19) -.1900(2) .23760(10) .29990(10)
C(20) .0648(2) .22220(10) .12890(10)
H(2) -.006 -.086 .274
H(3) .188 -.135 .390
H(4) .350 -.026 .473
H(5) .328 .137 .439
H(9) .265 .479 .362
H(10) .126 .611 .301
H(11) -.099 .588 .198
H(12) -.179 .434 .157
H(13) -.335 .340 .101
H(14) -.539 .295 -.008
H(15) -.559 .137 -.055
H(16) -.378 .027 .013

loop_
_geom_angle_atom_site_label_1
_geom_angle_atom_site_label_2
_geom_angle_atom_site_label_3
_geom_angle_site_symmetry_1
_geom_angle_site_symmetry_3
_geom_angle
_geom_angle_publ_flag
N(1) Co N(2) . . 82.71(6) yes
N(1) Co N(3) . . 167.12(7) yes
N(1) Co N(4) . . 84.42(6) yes
N(1) Co C(19) . . 92.23(7) yes
N(1) Co C(20) . . 91.13(7) yes
N(2) Co N(3) . . 110.17(7) yes
N(2) Co N(4) . . 167.09(6) yes
N(2) Co C(19) . . 89.99(7) yes
N(2) Co C(20) . . 91.22(7) yes
N(3) Co N(4) . . 82.71(6) yes
N(3) Co C(19) . . 88.29(7) yes
N(3) Co C(20) . . 88.26(7) yes
N(4) Co C(19) . . 91.48(7) yes
N(4) Co C(20) . . 88.06(7) yes
C(19) Co C(20) . . 176.56(7) yes
Co N(1) C(6) . . 113.90(10) no
Co N(1) C(7) . . 118.30(10) no
C(6) N(1) C(7) . . 127.70(10) no
Co N(2) C(8) . . 111.70(10) no
Co N(2) C(12) . . 130.30(10) no
C(8) N(2) C(12) . . 118.0(2) no
Co N(3) C(13) . . 131.40(10) no
Co N(3) C(17) . . 110.9(2) no
C(13) N(3) C(17) . . 117.80(10) no
Co N(4) C(1) . . 114.00(10) no
Co N(4) C(18) . . 117.40(10) no
C(1) N(4) C(18) . . 127.4(2) no
Na N(6) C(20) . . 136.40(10) no
N(4) C(1) C(2) . . 125.8(2) no
N(4) C(1) C(6) . . 113.3(2) no
C(2) C(1) C(6) . . 120.9(2) no
C(1) C(2) C(3) . . 118.6(2) no
C(2) C(3) C(4) . . 121.0(2) no
C(3) C(4) C(5) . . 121.3(2) no
C(4) C(5) C(6) . . 119.1(2) no
N(1) C(6) C(1) . . 114.20(10) no
N(1) C(6) C(5) . . 126.6(2) no
C(1) C(6) C(5) . . 119.2(2) no
O(2) C(7) N(1) . . 128.2(2) no
O(2) C(7) C(8) . . 121.0(2) no
N(1) C(7) C(8) . . 110.90(10) no
N(2) C(8) C(7) . . 115.9(2) no
N(2) C(8) C(9) . . 121.7(2) no
C(7) C(8) C(9) . . 122.5(2) no
C(8) C(9) C(10) . . 119.4(2) no
C(9) C(10) C(11) . . 119.4(2) no
C(10) C(11) C(12) . . 118.9(2) no
N(2) C(12) C(11) . . 122.6(2) no
N(3) C(13) C(14) . . 122.8(2) no
C(13) C(14) C(15) . . 119.2(2) no
C(14) C(15) C(16) . . 118.9(2) no
C(15) C(16) C(17) . . 119.2(3) no
N(3) C(17) C(16) . . 122.2(2) no
N(3) C(17) C(18) . . 116.00(10) no
C(16) C(17) C(18) . . 121.8(2) no
O(1) C(18) N(4) . . 129.0(2) no
O(1) C(18) C(17) . . 120.8(2) no
N(4) C(18) C(17) . . 110.3(2) no
Co C(19) N(5) . . 177.40(10) yes
Co C(20) N(6) . . 174.1(2) yes
O(1) Na O(2) 2_555 3_454 115.80(10) yes
O(1) Na N(5) 2_555 3_554 91.10(10) yes
O(1) Na N(6) 2_555 . 122.40(10) yes
O(2) Na N(5) 3_454 3_554 115.50(10) yes
O(2) Na N(6) 3_454 . 102.4(2) yes
N(5) Na N(6) 3_554 . 110.10(10) yes

loop_
_geom_bond_atom_site_label_1
_geom_bond_atom_site_label_2
_geom_bond_site_symmetry_2
_geom_bond_distance
_geom_bond_publ_flag
Co N(1) . 1.8920(10) yes
Co N(2) . 1.975(2) yes
Co N(3) . 1.9760(10) yes
Co N(4) . 1.891(2) yes
Co C(19) . 1.917(2) yes
Co C(20) . 1.934(2) yes
O(1) C(18) . 1.243(2) yes
O(2) C(7) . 1.245(2) yes
N(1) C(6) . 1.401(3) yes
N(1) C(7) . 1.328(2) yes
N(2) C(8) . 1.357(2) yes
N(2) C(12) . 1.340(3) yes
N(3) C(13) . 1.343(2) yes
N(3) C(17) . 1.355(2) yes
N(4) C(1) . 1.407(3) yes
N(4) C(18) . 1.328(2) yes
N(5) C(19) . 1.137(3) yes
N(6) C(20) . 1.142(3) yes
C(1) C(2) . 1.393(3) no
C(1) C(6) . 1.413(3) no
C(2) C(3) . 1.390(3) no
C(3) C(4) . 1.378(3) no
C(4) C(5) . 1.386(4) no
C(5) C(6) . 1.402(2) no
C(7) C(8) . 1.489(3) no
C(8) C(9) . 1.389(3) no
C(9) C(10) . 1.369(4) no
C(10) C(11) . 1.372(4) no
C(11) C(12) . 1.387(3) no
C(13) C(14) . 1.382(3) no
C(14) C(15) . 1.369(3) no
C(15) C(16) . 1.387(3) no
C(16) C(17) . 1.378(2) no
C(17) C(18) . 1.497(2) no

loop_
_geom_contact_atom_site_label_1
_geom_contact_atom_site_label_2
_geom_contact_distance
_geom_contact_site_symmetry_2
_geom_contact_publ_flag
Na O(1) 2.263(2) 2_555 yes
Na O(2) 2.234(2) 3_555 yes
Na N(5) 2.355(2) 3_455 yes
Na N(6) 2.379(2) . yes
